data_2013945
loop_
_publ_author_name
'Gilheany, Declan G.'
'Higham, Lee J.'
'Kelly, P. Gabriel'
'Mueller-Bunz, Helge'

_publ_section_title
;
(E)- and {(Z)-2-[\a,\b-bis(methoxycarbonyl)vinyl]cyclopentadien-1-
ylidene}triphenylphosphorane
;
_journal_name_full 'Acta Crystallographica, Section C'
_journal_page_first o308
_journal_page_last o311
_journal_paper_doi 10.1107/S0108270104006067
_journal_volume 60
_journal_year 2004
_chemical_formula_iupac 'C29 H25 O4 P'
_chemical_formula_moiety 'C29 H25 O4 P'
_chemical_formula_sum 'C29 H25 O4 P'
_chemical_formula_weight 468.46
_chemical_melting_point 517
_chemical_name_common
;
Z-2-(\a,\b-Dicarbomethoxyvinyl)cyclopentadien-1-ylidenetriphenylphosphorane
;
_chemical_name_systematic
;dimethyl
(Z)-1-[2-(triphenylphosphoranylidene)cyclopentadien-1-yl]ethylenedicarboxylate
;
_space_group_IT_number 14
_symmetry_cell_setting monoclinic
_symmetry_space_group_name_Hall '-P 2yn'
_symmetry_space_group_name_H-M 'P 1 21/n 1'
_atom_sites_solution_hydrogens difmap
_atom_sites_solution_primary direct
_atom_sites_solution_secondary difmap
_cell_angle_alpha 90.00
_cell_angle_beta 107.914(2)
_cell_angle_gamma 90.00
_cell_formula_units_Z 4
_cell_length_a 13.7622(15)
_cell_length_b 11.8849(13)
_cell_length_c 15.8788(17)
_cell_measurement_reflns_used 5590
_cell_measurement_temperature 293(2)
_cell_measurement_theta_max 26.31
_cell_measurement_theta_min 2.31
_cell_volume 2471.3(5)
_computing_cell_refinement SMART
_computing_data_collection 'SMART (Bruker, 2001)'
_computing_data_reduction 'SAINT (Bruker, 2001)'
_computing_molecular_graphics ' SHELXTL (Sheldrick, 2002) and ORTEPIII (Burnett & Johnson, 1996)'
_computing_publication_material SHELXTL
_computing_structure_refinement 'SHELXL97 (Sheldrick, 1997)'
_computing_structure_solution 'SHELXS97 (Sheldrick, 1990)'
_diffrn_ambient_temperature 293(2)
_diffrn_measured_fraction_theta_full 0.998
_diffrn_measured_fraction_theta_max 0.998
_diffrn_measurement_device_type 'Bruker SMART CCD area-detector'
_diffrn_measurement_method '\f and \w scans'
_diffrn_radiation_monochromator graphite
_diffrn_radiation_source 'fine-focus sealed tube'
_diffrn_radiation_type MoK\a
_diffrn_radiation_wavelength 0.71073
_diffrn_reflns_av_R_equivalents 0.0273
_diffrn_reflns_av_sigmaI/netI 0.0183
_diffrn_reflns_limit_h_max 18
_diffrn_reflns_limit_h_min -18
_diffrn_reflns_limit_k_max 15
_diffrn_reflns_limit_k_min -15
_diffrn_reflns_limit_l_max 21
_diffrn_reflns_limit_l_min -21
_diffrn_reflns_number 43496
_diffrn_reflns_theta_full 28.30
_diffrn_reflns_theta_max 28.30
_diffrn_reflns_theta_min 2.31
_diffrn_standards_decay_% 0
_diffrn_standards_number 0
_exptl_absorpt_coefficient_mu 0.144
_exptl_absorpt_correction_T_max 0.9500
_exptl_absorpt_correction_T_min 0.8768
_exptl_absorpt_correction_type multi-scan
_exptl_absorpt_process_details '(SADABS; Sheldrick, 2002)'
_exptl_crystal_colour brown
_exptl_crystal_density_diffrn 1.259
_exptl_crystal_density_method 'not measured'
_exptl_crystal_description prism
_exptl_crystal_F_000 984
_exptl_crystal_size_max 0.50
_exptl_crystal_size_mid 0.40
_exptl_crystal_size_min 0.36
_refine_diff_density_max 0.407
_refine_diff_density_min -0.156
_refine_ls_extinction_method none
_refine_ls_goodness_of_fit_ref 1.047
_refine_ls_hydrogen_treatment refall
_refine_ls_matrix_type full
_refine_ls_number_parameters 407
_refine_ls_number_reflns 6129
_refine_ls_number_restraints 0
_refine_ls_restrained_S_all 1.047
_refine_ls_R_factor_all 0.0582
_refine_ls_R_factor_gt 0.0483
_refine_ls_shift/su_max 0.005
_refine_ls_shift/su_mean 0.001
_refine_ls_structure_factor_coef Fsqd
_refine_ls_weighting_details 'calc w=1/[\s^2^(Fo^2^)+(0.068P)^2^+0.5453P] where P=(Fo^2^+2Fc^2^)/3'
_refine_ls_weighting_scheme calc
_refine_ls_wR_factor_gt 0.1198
_refine_ls_wR_factor_ref 0.1270
_reflns_number_gt 5100
_reflns_number_total 6129
_reflns_threshold_expression I>2\s(I)
_cod_data_source_file fa1050.cif
_cod_data_source_block IIIa
_cod_depositor_comments
;
The following automatic conversions were performed:
'_symmetry_cell_setting' value 'Monoclinic' changed to 'monoclinic'
according to '/home/saulius/struct/CIF-dictionaries/cif_core.dic'
dictionary named 'cif_core.dic' version 2.4.1 from
2010-06-29.

'_geom_bond_publ_flag' value 'No' changed to 'no' according
to '/home/saulius/struct/CIF-dictionaries/cif_core.dic' dictionary named
'cif_core.dic' version 2.4.1 from 2010-06-29 (62 times).

Automatic conversion script
Id: cif_fix_enum 1527 2010-12-29 10:47:43Z saulius 

The following automatic conversions were performed:

'_symmetry_cell_setting' value 'Monoclinic' changed to 'monoclinic'
according to /home/saulius/struct/CIF-dictionaries/cif_core.dic
dictionary named 'cif_core.dic' version 2.4.1 from
2010-06-29.

'_geom_bond_publ_flag' value 'No' changed to 'no'
according to /home/saulius/struct/CIF-dictionaries/cif_core.dic
dictionary named 'cif_core.dic' version 2.4.1 from 2010-06-29 (62
times).

'_geom_angle_publ_flag' value 'No' changed to 'no' according
to /home/saulius/struct/CIF-dictionaries/cif_core.dic dictionary
named 'cif_core.dic' version 2.4.1 from 2010-06-29 (101
time).

'_geom_torsion_publ_flag' value 'No' changed to 'no'
according to /home/saulius/struct/CIF-dictionaries/cif_core.dic
dictionary named 'cif_core.dic' version 2.4.1 from 2010-06-29 (74
times).

Automatic conversion script
Id: cif_fix_values 1715 2011-07-08 13:25:40Z adriana 
;
_cod_original_sg_symbol_H-M 'P 21/n'
_cod_database_code 2013945

loop_
_symmetry_equiv_pos_as_xyz
'x, y, z'
'-x+1/2, y+1/2, -z+1/2'
'-x, -y, -z'
'x-1/2, -y-1/2, z-1/2'

loop_
_atom_site_label
_atom_site_fract_x
_atom_site_fract_y
_atom_site_fract_z
_atom_site_U_iso_or_equiv
_atom_site_adp_type
_atom_site_calc_flag
_atom_site_refinement_flags
_atom_site_occupancy
_atom_site_disorder_assembly
_atom_site_disorder_group
_atom_site_type_symbol
P 0.36001(2) 0.45424(3) 0.10585(2) 0.03366(11) Uani d . 1 . . P
C1 0.44428(10) 0.56404(12) 0.14933(9) 0.0361(3) Uani d . 1 . . C
C2 0.51978(10) 0.57986(12) 0.23516(9) 0.0380(3) Uani d . 1 . . C
C6 0.54906(11) 0.50831(14) 0.31186(10) 0.0416(3) Uani d . 1 . . C
C7 0.64327(12) 0.54625(14) 0.38425(10) 0.0467(4) Uani d . 1 . . C
O1 0.72897(9) 0.53348(13) 0.38234(9) 0.0658(4) Uani d . 1 . . O
O2 0.61848(10) 0.59874(12) 0.44862(8) 0.0623(3) Uani d . 1 . . O
C8 0.7025(3) 0.6232(3) 0.52702(17) 0.0878(8) Uani d . 1 . . C
H8A 0.677(2) 0.659(3) 0.565(2) 0.110(10) Uiso d . 1 . . H
H8B 0.730(2) 0.551(3) 0.552(2) 0.114(11) Uiso d . 1 . . H
H8C 0.754(2) 0.660(3) 0.512(2) 0.110(11) Uiso d . 1 . . H
C9 0.50509(12) 0.41125(16) 0.32399(11) 0.0489(4) Uani d . 1 . . C
H9 0.4465(16) 0.3850(16) 0.2826(14) 0.062(6) Uiso d . 1 . . H
C10 0.54633(12) 0.33686(16) 0.39943(11) 0.0519(4) Uani d . 1 . . C
O3 0.62264(10) 0.35011(13) 0.46089(9) 0.0702(4) Uani d . 1 . . O
O4 0.48666(10) 0.24428(12) 0.39100(9) 0.0658(4) Uani d . 1 . . O
C11 0.5235(2) 0.1598(3) 0.4578(3) 0.0971(10) Uani d . 1 . . C
H11A 0.474(2) 0.096(3) 0.441(2) 0.112(9) Uiso d . 1 . . H
H11B 0.528(2) 0.199(3) 0.513(2) 0.117(12) Uiso d . 1 . . H
H11C 0.596(2) 0.143(2) 0.4684(18) 0.102(9) Uiso d . 1 . . H
C3 0.56649(12) 0.68421(13) 0.23078(11) 0.0441(3) Uani d . 1 . . C
H3 0.6214(14) 0.7149(15) 0.2789(12) 0.049(5) Uiso d . 1 . . H
C4 0.52258(13) 0.73225(13) 0.14801(11) 0.0462(4) Uani d . 1 . . C
H4 0.5407(14) 0.8039(16) 0.1290(12) 0.055(5) Uiso d . 1 . . H
C5 0.44809(12) 0.65965(13) 0.09778(10) 0.0408(3) Uani d . 1 . . C
H5 0.4079(13) 0.6690(14) 0.0387(11) 0.043(4) Uiso d . 1 . . H
C12 0.26944(10) 0.43751(13) 0.16751(9) 0.0378(3) Uani d . 1 . . C
C13 0.21979(13) 0.33801(16) 0.17251(14) 0.0546(4) Uani d . 1 . . C
H13 0.2306(18) 0.275(2) 0.1408(15) 0.078(7) Uiso d . 1 . . H
C14 0.14795(14) 0.33412(19) 0.21796(15) 0.0639(5) Uani d . 1 . . C
H14 0.1148(19) 0.267(2) 0.2198(17) 0.090(8) Uiso d . 1 . . H
C15 0.12536(14) 0.4282(2) 0.25732(13) 0.0610(5) Uani d . 1 . . C
H15 0.0721(18) 0.425(2) 0.2886(16) 0.086(7) Uiso d . 1 . . H
C16 0.17255(17) 0.5279(2) 0.25170(15) 0.0687(6) Uani d . 1 . . C
H16 0.1617(19) 0.597(2) 0.2820(17) 0.092(8) Uiso d . 1 . . H
C17 0.24555(15) 0.53267(17) 0.20774(13) 0.0560(4) Uani d . 1 . . C
H17 0.2807(16) 0.6021(18) 0.2070(14) 0.064(6) Uiso d . 1 . . H
C18 0.28559(10) 0.48988(12) -0.00584(9) 0.0367(3) Uani d . 1 . . C
C19 0.20409(14) 0.56371(16) -0.01951(11) 0.0526(4) Uani d . 1 . . C
H19 0.1870(14) 0.5942(16) 0.0304(13) 0.056(5) Uiso d . 1 . . H
C20 0.14735(15) 0.59372(19) -0.10497(12) 0.0649(5) Uani d . 1 . . C
H20 0.0921(18) 0.642(2) -0.1113(15) 0.080(7) Uiso d . 1 . . H
C21 0.17119(15) 0.54996(17) -0.17599(12) 0.0581(5) Uani d . 1 . . C
H21 0.1311(17) 0.5719(19) -0.2350(16) 0.077(6) Uiso d . 1 . . H
C22 0.25249(14) 0.47858(17) -0.16307(11) 0.0552(4) Uani d . 1 . . C
H22 0.2707(15) 0.4478(17) -0.2125(14) 0.063(6) Uiso d . 1 . . H
C23 0.31061(13) 0.44874(15) -0.07787(11) 0.0481(4) Uani d . 1 . . C
H23 0.3647(15) 0.3979(17) -0.0694(13) 0.061(5) Uiso d . 1 . . H
C24 0.42244(11) 0.32218(12) 0.10032(9) 0.0380(3) Uani d . 1 . . C
C25 0.36735(13) 0.22951(14) 0.05618(11) 0.0475(4) Uani d . 1 . . C
H25 0.2977(15) 0.2325(16) 0.0297(12) 0.054(5) Uiso d . 1 . . H
C26 0.41773(17) 0.12995(15) 0.05206(13) 0.0586(5) Uani d . 1 . . C
H26 0.3808(17) 0.073(2) 0.0216(15) 0.073(6) Uiso d . 1 . . H
C27 0.52208(17) 0.12216(16) 0.09100(14) 0.0634(5) Uani d . 1 . . C
H27 0.5577(18) 0.054(2) 0.0874(16) 0.080(7) Uiso d . 1 . . H
C28 0.57667(15) 0.21326(17) 0.13281(13) 0.0595(5) Uani d . 1 . . C
H28 0.6445(18) 0.2074(19) 0.1591(15) 0.074(6) Uiso d . 1 . . H
C29 0.52795(12) 0.31423(14) 0.13770(11) 0.0460(3) Uani d . 1 . . C
H29 0.5655(14) 0.3784(16) 0.1659(12) 0.053(5) Uiso d . 1 . . H

loop_
_atom_site_aniso_label
_atom_site_aniso_U_11
_atom_site_aniso_U_22
_atom_site_aniso_U_33
_atom_site_aniso_U_12
_atom_site_aniso_U_13
_atom_site_aniso_U_23
P 0.02874(17) 0.03522(19) 0.03332(18) 0.00100(13) 0.00409(13) 0.00289(13)
C1 0.0319(6) 0.0369(7) 0.0369(7) -0.0016(5) 0.0067(5) 0.0020(5)
C2 0.0340(6) 0.0404(7) 0.0380(7) -0.0019(5) 0.0084(5) -0.0020(6)
C6 0.0331(7) 0.0512(8) 0.0366(7) -0.0005(6) 0.0051(6) -0.0014(6)
C7 0.0409(8) 0.0555(9) 0.0382(8) -0.0036(7) 0.0039(6) 0.0005(7)
O1 0.0363(6) 0.0982(11) 0.0572(8) -0.0068(6) 0.0060(5) -0.0047(7)
O2 0.0580(7) 0.0773(9) 0.0427(6) 0.0062(6) 0.0024(5) -0.0120(6)
C8 0.0851(18) 0.107(2) 0.0499(12) 0.0072(17) -0.0099(12) -0.0259(13)
C9 0.0383(8) 0.0591(10) 0.0408(8) -0.0055(7) -0.0003(6) 0.0102(7)
C10 0.0403(8) 0.0630(10) 0.0482(9) 0.0006(7) 0.0074(7) 0.0134(8)
O3 0.0512(7) 0.0858(10) 0.0570(7) -0.0034(7) -0.0078(6) 0.0224(7)
O4 0.0516(7) 0.0672(8) 0.0691(8) -0.0059(6) 0.0047(6) 0.0283(7)
C11 0.0691(16) 0.096(2) 0.113(2) -0.0010(14) 0.0094(15) 0.062(2)
C3 0.0422(8) 0.0418(8) 0.0481(8) -0.0060(6) 0.0138(7) -0.0083(6)
C4 0.0532(9) 0.0348(7) 0.0551(9) -0.0046(6) 0.0231(7) -0.0009(7)
C5 0.0426(7) 0.0391(7) 0.0414(8) 0.0039(6) 0.0141(6) 0.0043(6)
C12 0.0310(6) 0.0454(8) 0.0336(7) -0.0003(5) 0.0046(5) 0.0049(6)
C13 0.0460(9) 0.0458(9) 0.0750(12) 0.0017(7) 0.0232(8) 0.0102(8)
C14 0.0487(10) 0.0633(12) 0.0843(14) -0.0020(8) 0.0274(9) 0.0234(10)
C15 0.0460(9) 0.0885(14) 0.0512(10) -0.0017(9) 0.0191(8) 0.0090(9)
C16 0.0689(12) 0.0852(15) 0.0617(12) -0.0101(11) 0.0342(10) -0.0209(11)
C17 0.0587(10) 0.0601(11) 0.0544(10) -0.0139(8) 0.0251(8) -0.0150(8)
C18 0.0314(6) 0.0399(7) 0.0352(7) 0.0013(5) 0.0047(5) 0.0045(5)
C19 0.0531(9) 0.0620(10) 0.0412(8) 0.0213(8) 0.0125(7) 0.0070(7)
C20 0.0579(11) 0.0807(14) 0.0516(10) 0.0319(10) 0.0100(8) 0.0188(9)
C21 0.0574(10) 0.0718(12) 0.0372(8) 0.0110(9) 0.0028(7) 0.0103(8)
C22 0.0590(10) 0.0688(11) 0.0360(8) 0.0080(8) 0.0118(7) 0.0005(7)
C23 0.0420(8) 0.0601(10) 0.0405(8) 0.0119(7) 0.0102(6) 0.0023(7)
C24 0.0371(7) 0.0365(7) 0.0381(7) 0.0037(5) 0.0083(6) 0.0041(5)
C25 0.0468(9) 0.0457(9) 0.0483(8) -0.0038(7) 0.0121(7) -0.0033(7)
C26 0.0788(13) 0.0410(9) 0.0605(11) -0.0042(9) 0.0282(10) -0.0073(8)
C27 0.0800(13) 0.0483(10) 0.0656(12) 0.0217(9) 0.0278(10) 0.0044(8)
C28 0.0491(10) 0.0652(12) 0.0606(11) 0.0213(9) 0.0117(8) 0.0061(9)
C29 0.0382(7) 0.0483(9) 0.0476(8) 0.0053(6) 0.0074(6) 0.0015(7)

loop_
_atom_type_symbol
_atom_type_description
_atom_type_scat_dispersion_real
_atom_type_scat_dispersion_imag
_atom_type_scat_source
C C 0.0033 0.0016 'International Tables Vol C Tables 4.2.6.8 and 6.1.1.4'
H H 0.0000 0.0000 'International Tables Vol C Tables 4.2.6.8 and 6.1.1.4'
O O 0.0106 0.0060 'International Tables Vol C Tables 4.2.6.8 and 6.1.1.4'
P P 0.1023 0.0942 'International Tables Vol C Tables 4.2.6.8 and 6.1.1.4'

loop_
_geom_angle_atom_site_label_1
_geom_angle_atom_site_label_2
_geom_angle_atom_site_label_3
_geom_angle
_geom_angle_publ_flag
C1 P C24 113.71(7) no
C1 P C18 108.74(7) no
C24 P C18 106.93(7) no
C1 P C12 110.60(7) no
C24 P C12 110.29(7) no
C18 P C12 106.21(6) no
C5 C1 C2 107.29(12) no
C5 C1 P 120.84(11) no
C2 C1 P 131.86(11) no
C3 C2 C6 123.33(13) no
C3 C2 C1 105.89(13) no
C6 C2 C1 130.76(13) no
C9 C6 C2 127.44(14) no
C9 C6 C7 117.73(14) no
C2 C6 C7 114.76(13) no
O1 C7 O2 124.50(15) no
O1 C7 C6 124.26(15) no
O2 C7 C6 111.21(13) no
C7 O2 C8 115.52(18) no
O2 C8 H8A 107(2) no
O2 C8 H8B 106.5(19) no
H8A C8 H8B 109(3) no
O2 C8 H8C 109.9(19) no
H8A C8 H8C 116(3) no
H8B C8 H8C 107(3) no
C6 C9 C10 124.08(15) no
C6 C9 H9 121.4(12) no
C10 C9 H9 114.4(12) no
O3 C10 O4 122.51(16) no
O3 C10 C9 127.55(17) no
O4 C10 C9 109.92(14) no
C10 O4 C11 115.44(18) no
O4 C11 H11A 105.8(18) no
O4 C11 H11B 103.6(19) no
H11A C11 H11B 117(3) no
O4 C11 H11C 112.1(17) no
H11A C11 H11C 118(2) no
H11B C11 H11C 99(2) no
C4 C3 C2 109.65(14) no
C4 C3 H3 126.9(11) no
C2 C3 H3 123.4(11) no
C5 C4 C3 108.51(14) no
C5 C4 H4 125.9(11) no
C3 C4 H4 125.6(11) no
C4 C5 C1 108.65(14) no
C4 C5 H5 127.2(11) no
C1 C5 H5 124.1(11) no
C13 C12 C17 118.71(15) no
C13 C12 P 123.95(13) no
C17 C12 P 117.25(12) no
C12 C13 C14 120.08(19) no
C12 C13 H13 119.3(14) no
C14 C13 H13 120.4(14) no
C15 C14 C13 120.60(19) no
C15 C14 H14 120.6(16) no
C13 C14 H14 118.8(16) no
C14 C15 C16 120.08(17) no
C14 C15 H15 120.2(14) no
C16 C15 H15 119.7(14) no
C15 C16 C17 119.9(2) no
C15 C16 H16 122.8(15) no
C17 C16 H16 117.0(15) no
C12 C17 C16 120.58(18) no
C12 C17 H17 120.3(12) no
C16 C17 H17 119.1(12) no
C23 C18 C19 119.32(14) no
C23 C18 P 121.33(11) no
C19 C18 P 119.29(12) no
C18 C19 C20 120.00(16) no
C18 C19 H19 119.9(11) no
C20 C19 H19 120.1(11) no
C21 C20 C19 120.14(17) no
C21 C20 H20 122.6(14) no
C19 C20 H20 117.2(14) no
C22 C21 C20 120.24(16) no
C22 C21 H21 120.6(14) no
C20 C21 H21 119.1(14) no
C21 C22 C23 120.23(17) no
C21 C22 H22 121.2(12) no
C23 C22 H22 118.6(12) no
C18 C23 C22 120.03(15) no
C18 C23 H23 119.9(12) no
C22 C23 H23 120.0(12) no
C29 C24 C25 119.62(14) no
C29 C24 P 119.20(12) no
C25 C24 P 121.13(11) no
C26 C25 C24 119.70(16) no
C26 C25 H25 118.5(12) no
C24 C25 H25 121.8(12) no
C27 C26 C25 120.24(18) no
C27 C26 H26 122.0(14) no
C25 C26 H26 117.7(15) no
C28 C27 C26 120.30(17) no
C28 C27 H27 119.0(14) no
C26 C27 H27 120.6(14) no
C27 C28 C29 120.58(18) no
C27 C28 H28 120.0(15) no
C29 C28 H28 119.3(15) no
C28 C29 C24 119.53(16) no
C28 C29 H29 121.1(11) no
C24 C29 H29 119.4(11) no

loop_
_geom_bond_atom_site_label_1
_geom_bond_atom_site_label_2
_geom_bond_site_symmetry_2
_geom_bond_distance
_geom_bond_publ_flag
P C1 . 1.7412(14) no
P C24 . 1.8044(15) no
P C18 . 1.8045(14) no
P C12 . 1.8173(15) no
C1 C5 . 1.411(2) no
C1 C2 . 1.4496(19) no
C2 C3 . 1.409(2) no
C2 C6 . 1.438(2) no
C6 C9 . 1.344(2) no
C6 C7 . 1.513(2) no
C7 O1 . 1.199(2) no
C7 O2 . 1.328(2) no
O2 C8 . 1.444(2) no
C8 H8A . 0.89(3) no
C8 H8B . 0.97(3) no
C8 H8C . 0.93(3) no
C9 C10 . 1.456(2) no
C9 H9 . 0.92(2) no
C10 O3 . 1.204(2) no
C10 O4 . 1.355(2) no
O4 C11 . 1.436(3) no
C11 H11A . 1.00(3) no
C11 H11B . 0.98(3) no
C11 H11C . 0.98(3) no
C3 C4 . 1.389(2) no
C3 H3 . 0.966(18) no
C4 C5 . 1.389(2) no
C4 H4 . 0.961(19) no
C5 H5 . 0.938(17) no
C12 C13 . 1.380(2) no
C12 C17 . 1.387(2) no
C13 C14 . 1.393(3) no
C13 H13 . 0.94(2) no
C14 C15 . 1.363(3) no
C14 H14 . 0.92(3) no
C15 C16 . 1.368(3) no
C15 H15 . 1.01(2) no
C16 C17 . 1.390(3) no
C16 H16 . 0.98(3) no
C17 H17 . 0.96(2) no
C18 C23 . 1.381(2) no
C18 C19 . 1.388(2) no
C19 C20 . 1.388(2) no
C19 H19 . 0.96(2) no
C20 C21 . 1.370(3) no
C20 H20 . 0.93(2) no
C21 C22 . 1.368(3) no
C21 H21 . 0.97(2) no
C22 C23 . 1.389(2) no
C22 H22 . 0.97(2) no
C23 H23 . 0.94(2) no
C24 C29 . 1.393(2) no
C24 C25 . 1.397(2) no
C25 C26 . 1.383(2) no
C25 H25 . 0.922(19) no
C26 C27 . 1.381(3) no
C26 H26 . 0.89(2) no
C27 C28 . 1.368(3) no
C27 H27 . 0.96(2) no
C28 C29 . 1.388(2) no
C28 H28 . 0.90(2) no
C29 H29 . 0.952(19) no

loop_
_geom_torsion_atom_site_label_1
_geom_torsion_atom_site_label_2
_geom_torsion_atom_site_label_3
_geom_torsion_atom_site_label_4
_geom_torsion
_geom_torsion_publ_flag
C24 P C1 C5 117.50(12) no
C18 P C1 C5 -1.50(14) no
C12 P C1 C5 -117.76(12) no
C24 P C1 C2 -61.61(16) no
C18 P C1 C2 179.38(13) no
C12 P C1 C2 63.12(16) no
C5 C1 C2 C3 -0.68(16) no
P C1 C2 C3 178.53(12) no
C5 C1 C2 C6 -178.87(15) no
P C1 C2 C6 0.3(3) no
C3 C2 C6 C9 175.63(16) no
C1 C2 C6 C9 -6.5(3) no
C3 C2 C6 C7 -7.4(2) no
C1 C2 C6 C7 170.56(15) no
C9 C6 C7 O1 99.7(2) no
C2 C6 C7 O1 -77.6(2) no
C9 C6 C7 O2 -82.4(2) no
C2 C6 C7 O2 100.28(17) no
O1 C7 O2 C8 -11.1(3) no
C6 C7 O2 C8 171.0(2) no
C2 C6 C9 C10 172.57(16) no
C7 C6 C9 C10 -4.4(3) no
C6 C9 C10 O3 0.7(3) no
C6 C9 C10 O4 -177.82(17) no
O3 C10 O4 C11 -3.4(3) no
C9 C10 O4 C11 175.3(2) no
C6 C2 C3 C4 179.13(14) no
C1 C2 C3 C4 0.77(17) no
C2 C3 C4 C5 -0.58(18) no
C3 C4 C5 C1 0.13(18) no
C2 C1 C5 C4 0.35(17) no
P C1 C5 C4 -178.97(11) no
C1 P C12 C13 -155.03(13) no
C24 P C12 C13 -28.37(15) no
C18 P C12 C13 87.15(14) no
C1 P C12 C17 28.48(14) no
C24 P C12 C17 155.15(13) no
C18 P C12 C17 -89.34(14) no
C17 C12 C13 C14 -0.6(3) no
P C12 C13 C14 -177.02(14) no
C12 C13 C14 C15 0.5(3) no
C13 C14 C15 C16 0.7(3) no
C14 C15 C16 C17 -1.7(3) no
C13 C12 C17 C16 -0.4(3) no
P C12 C17 C16 176.26(16) no
C15 C16 C17 C12 1.5(3) no
C1 P C18 C23 98.62(14) no
C24 P C18 C23 -24.55(15) no
C12 P C18 C23 -142.33(14) no
C1 P C18 C19 -78.73(15) no
C24 P C18 C19 158.09(14) no
C12 P C18 C19 40.32(15) no
C23 C18 C19 C20 1.3(3) no
P C18 C19 C20 178.71(16) no
C18 C19 C20 C21 0.5(3) no
C19 C20 C21 C22 -1.6(3) no
C20 C21 C22 C23 0.9(3) no
C19 C18 C23 C22 -2.0(3) no
P C18 C23 C22 -179.34(14) no
C21 C22 C23 C18 0.9(3) no
C1 P C24 C29 6.32(15) no
C18 P C24 C29 126.35(13) no
C12 P C24 C29 -118.58(13) no
C1 P C24 C25 -171.07(12) no
C18 P C24 C25 -51.04(14) no
C12 P C24 C25 64.03(14) no
C29 C24 C25 C26 1.7(2) no
P C24 C25 C26 179.07(13) no
C24 C25 C26 C27 -0.3(3) no
C25 C26 C27 C28 -1.0(3) no
C26 C27 C28 C29 0.8(3) no
C27 C28 C29 C24 0.6(3) no
C25 C24 C29 C28 -1.8(2) no
P C24 C29 C28 -179.26(13) no

loop_
_cod_related_entry_id
_cod_related_entry_database
_cod_related_entry_code
1 ChemSpider 9469294
